data_7248551
loop_
_publ_author_name
'Zhang, Xiaokai'
'Li, Zhonghua'
'Han, Rui'
'Lin, Jiawei'
'Li, Maolin'
'Zhou, Jianmin'
'Wu, Songgu'
'Gong, Junbo'

_publ_section_title
;
 Modulation of luminescence properties of cocrystals composed of amino
 substituted dimethyl phthalates and 1,2,4,5-tetracyanobenzene by crystal
 engineering
;
_journal_issue 22
_journal_name_full CrystEngComm
_journal_page_first 2976
_journal_page_last 2988
_journal_paper_doi 10.1039/D4CE00218K
_journal_volume 26
_journal_year 2024
_chemical_formula_moiety 'C10 H11 N O4, C5 H N2'
_chemical_formula_sum 'C15 H12 N3 O4'
_chemical_formula_weight 298.28
_chemical_name_systematic 'Dimethyl 4-aminoisophthalate, 1,2,4,5-tetracyanobenzene'
_space_group_crystal_system triclinic
_space_group_IT_number 2
_space_group_name_Hall '-P 1'
_space_group_name_H-M_alt 'P -1'
_atom_sites_solution_hydrogens mixed
_atom_sites_solution_primary dual
_audit_creation_date 2023-05-17
_audit_creation_method
;
Olex2 1.5
(compiled 2022.04.07 svn.rca3783a0 for OlexSys, GUI svn.r6498)
;
_audit_update_record
;
2023-12-16 deposited with the CCDC.	2024-04-29 downloaded from the CCDC.
;
_cell_angle_alpha 116.628(2)
_cell_angle_beta 99.297(2)
_cell_angle_gamma 100.912(2)
_cell_formula_units_Z 2
_cell_length_a 8.7312(2)
_cell_length_b 9.7117(2)
_cell_length_c 9.9811(2)
_cell_measurement_reflns_used 7564
_cell_measurement_temperature 113.15
_cell_measurement_theta_max 34.3390
_cell_measurement_theta_min 2.4140
_cell_volume 713.03(3)
_computing_cell_refinement 'CrysAlisPro 1.171.42.49 (Rigaku OD, 2022)'
_computing_data_collection 'CrysAlisPro 1.171.42.49 (Rigaku OD, 2022)'
_computing_data_reduction 'CrysAlisPro 1.171.42.49 (Rigaku OD, 2022)'
_computing_molecular_graphics 'Olex2 1.5 (Dolomanov et al., 2009)'
_computing_publication_material 'Olex2 1.5 (Dolomanov et al., 2009)'
_computing_structure_refinement 'SHELXL 2018/3 (Sheldrick, 2015)'
_computing_structure_solution 'SHELXT 2018/2 (Sheldrick, 2018)'
_diffrn_ambient_temperature 113.15
_diffrn_detector 'CCD plate'
_diffrn_measured_fraction_theta_full 0.996
_diffrn_measured_fraction_theta_max 0.992
_diffrn_measurement_details
;
List of Runs (angles in degrees, time in seconds):

  # Type    Start    End  Width  t~exp~   \w     \q     \k     \f   Frames
#--------------------------------------------------------------------------
  1  \w   -110.00  70.00   0.50    1.00    --  -20.00   0.00 180.00  360
  2  \w   -110.00  70.00   0.50    1.00    --  -20.00   0.00  90.00  360
  3  \w   -110.00   7.00   0.50    1.00    --  -20.00 -70.00 180.00  234
  4  \w   -110.00   7.00   0.50    1.00    --  -20.00 -70.00  90.00  234
  5  \w   -110.00   3.00   0.50    1.00    --  -20.00 -70.00   0.00  226
;
_diffrn_measurement_device 'abstract diffractometer'
_diffrn_measurement_device_type 'Rigaku mm007 Saturn 944+'
_diffrn_measurement_method '\w scans'
_diffrn_orient_matrix_type 'CrysAlisPro convention (1999,Acta A55,543-557)'
_diffrn_orient_matrix_UB_11 -0.0190827000
_diffrn_orient_matrix_UB_12 -0.0846272000
_diffrn_orient_matrix_UB_13 -0.0306672000
_diffrn_orient_matrix_UB_21 -0.0830973000
_diffrn_orient_matrix_UB_22 -0.0083269000
_diffrn_orient_matrix_UB_23 -0.0280183000
_diffrn_orient_matrix_UB_31 0.0126896000
_diffrn_orient_matrix_UB_32 -0.0093842000
_diffrn_orient_matrix_UB_33 -0.0716563000
_diffrn_radiation_monochromator graphite
_diffrn_radiation_probe x-ray
_diffrn_radiation_type 'Mo K\a'
_diffrn_radiation_wavelength 0.71073
_diffrn_reflns_av_R_equivalents 0.0325
_diffrn_reflns_av_unetI/netI 0.0276
_diffrn_reflns_Laue_measured_fraction_full 0.996
_diffrn_reflns_Laue_measured_fraction_max 0.992
_diffrn_reflns_limit_h_max 11
_diffrn_reflns_limit_h_min -11
_diffrn_reflns_limit_k_max 12
_diffrn_reflns_limit_k_min -12
_diffrn_reflns_limit_l_max 13
_diffrn_reflns_limit_l_min -11
_diffrn_reflns_number 14097
_diffrn_reflns_point_group_measured_fraction_full 0.996
_diffrn_reflns_point_group_measured_fraction_max 0.992
_diffrn_reflns_theta_full 25.242
_diffrn_reflns_theta_max 28.280
_diffrn_reflns_theta_min 2.378
_diffrn_source 'fine-focus sealed X-ray tube'
_diffrn_source_type 'Enhance (Mo) X-ray Source'
_exptl_absorpt_coefficient_mu 0.103
_exptl_absorpt_correction_T_max 1.00000
_exptl_absorpt_correction_T_min 0.69260
_exptl_absorpt_correction_type multi-scan
_exptl_absorpt_process_details 'CrysAlisPro 1.171.42.49 (Rigaku Oxford Diffraction, 2022)'
_exptl_crystal_colour yellow
_exptl_crystal_density_diffrn 1.389
_exptl_crystal_description block
_exptl_crystal_F_000 310
_exptl_crystal_preparation Luminescent
_exptl_crystal_size_max 0.26
_exptl_crystal_size_mid 0.23
_exptl_crystal_size_min 0.17
_refine_diff_density_max 0.414
_refine_diff_density_min -0.461
_refine_diff_density_rms 0.052
_refine_ls_extinction_method none
_refine_ls_goodness_of_fit_ref 1.075
_refine_ls_hydrogen_treatment constr
_refine_ls_matrix_type full
_refine_ls_number_parameters 202
_refine_ls_number_reflns 3510
_refine_ls_number_restraints 0
_refine_ls_restrained_S_all 1.075
_refine_ls_R_factor_all 0.0573
_refine_ls_R_factor_gt 0.0490
_refine_ls_shift/su_max 0.000
_refine_ls_shift/su_mean 0.000
_refine_ls_structure_factor_coef Fsqd
_refine_ls_weighting_details 'w=1/[\s^2^(Fo^2^)+(0.0761P)^2^+0.1763P] where P=(Fo^2^+2Fc^2^)/3'
_refine_ls_weighting_scheme calc
_refine_ls_wR_factor_gt 0.1337
_refine_ls_wR_factor_ref 0.1414
_reflns_Friedel_coverage 0.000
_reflns_number_gt 2986
_reflns_number_total 3510
_reflns_threshold_expression 'I > 2\s(I)'
_cod_data_source_file d4ce00218k2.cif
_cod_data_source_block r20230515b_autored
_cod_depositor_comments 'Adding full bibliography for 7248551--7248555.cif.'
_cod_database_code 7248551
_shelx_shelxl_version_number 2018/3
_chemical_oxdiff_formula 'C11 H10 N O'
_shelx_space_group_comment
;
The symmetry employed for this shelxl refinement is uniquely defined
by the following loop, which should always be used as a source of
symmetry information in preference to the above space-group names.
They are only intended as comments.
;
_shelx_estimated_absorpt_t_max 0.983
_shelx_estimated_absorpt_t_min 0.974
_olex2_refinement_description
;
1. Fixed Uiso
 At 1.2 times of:
  All C(H) groups, All N(H,H) groups
 At 1.5 times of:
  All C(H,H,H) groups
2.a Rotating group:
 N3(H3A,H3B)
2.b Aromatic/amide H refined with riding coordinates:
 C6(H6), C8(H8), C9(H9), C3(H3)
2.c Idealised Me refined as rotating group:
 C13(H13A,H13B,H13C), C15(H15A,H15B,H15C)
;
_olex2_submission_special_instructions 'No special instructions were received'
_oxdiff_exptl_absorpt_empirical_details
;
Empirical correction (ABSPACK) includes:
- Absorption correction using spherical harmonics
- Frame scaling
- Detector area scaling
;
_oxdiff_exptl_absorpt_empirical_full_max 2.724
_oxdiff_exptl_absorpt_empirical_full_min 0.420

loop_
_space_group_symop_operation_xyz
'x, y, z'
'-x, -y, -z'

loop_
_atom_site_label
_atom_site_type_symbol
_atom_site_fract_x
_atom_site_fract_y
_atom_site_fract_z
_atom_site_U_iso_or_equiv
_atom_site_adp_type
_atom_site_occupancy
_atom_site_site_symmetry_order
_atom_site_calc_flag
_atom_site_refinement_flags_posn
_atom_site_refinement_flags_adp
_atom_site_refinement_flags_occupancy
_atom_site_disorder_assembly
_atom_site_disorder_group
O1 O 0.64039(14) 0.04332(12) 0.21907(12) 0.0343(3) Uani 1 1 d . . . . .
O2 O 0.81289(12) 0.29432(12) 0.35373(12) 0.0289(2) Uani 1 1 d . . . . .
O3 O 0.39362(12) 0.75530(12) 0.39831(12) 0.0288(2) Uani 1 1 d . . . . .
O4 O 0.65091(11) 0.75470(11) 0.46532(11) 0.0247(2) Uani 1 1 d . . . . .
N3 N 0.16708(14) 0.46898(16) 0.20979(15) 0.0303(3) Uani 1 1 d . . . . .
H3A H 0.073776 0.399913 0.190132 0.036 Uiso 1 1 d R U . . .
H3B H 0.181637 0.559669 0.296036 0.036 Uiso 1 1 d R U . . .
C6 C 0.57188(15) 0.43111(15) 0.33058(14) 0.0183(3) Uani 1 1 d . . . . .
H6 H 0.679524 0.497159 0.391646 0.022 Uiso 1 1 calc R U . . .
C7 C 0.53898(16) 0.26501(15) 0.25637(14) 0.0207(3) Uani 1 1 d . . . . .
C8 C 0.37995(17) 0.16846(16) 0.16467(15) 0.0245(3) Uani 1 1 d . . . . .
H8 H 0.356025 0.054370 0.111653 0.029 Uiso 1 1 calc R U . . .
C9 C 0.25906(17) 0.23658(16) 0.15071(16) 0.0254(3) Uani 1 1 d . . . . .
H9 H 0.152520 0.168812 0.087608 0.031 Uiso 1 1 calc R U . . .
C10 C 0.28949(16) 0.40598(16) 0.22837(15) 0.0219(3) Uani 1 1 d . . . . .
C11 C 0.45134(15) 0.50402(15) 0.31810(14) 0.0189(3) Uani 1 1 d . . . . .
C12 C 0.66544(17) 0.18780(16) 0.27293(15) 0.0230(3) Uani 1 1 d . . . . .
C13 C 0.9428(2) 0.2277(2) 0.3766(2) 0.0398(4) Uani 1 1 d . . . . .
H13A H 0.947104 0.145926 0.275131 0.060 Uiso 1 1 calc R U . . .
H13B H 0.923158 0.178007 0.441171 0.060 Uiso 1 1 calc R U . . .
H13C H 1.046409 0.313891 0.429087 0.060 Uiso 1 1 calc R U . . .
C14 C 0.49162(15) 0.68109(15) 0.39696(14) 0.0199(3) Uani 1 1 d . . . . .
C15 C 0.6988(2) 0.92933(16) 0.54401(18) 0.0327(3) Uani 1 1 d . . . . .
H15A H 0.671007 0.964673 0.467854 0.049 Uiso 1 1 calc R U . . .
H15B H 0.816349 0.972034 0.593587 0.049 Uiso 1 1 calc R U . . .
H15C H 0.641585 0.969412 0.623825 0.049 Uiso 1 1 calc R U . . .
N1 N 0.96423(15) -0.27535(15) 0.24136(15) 0.0336(3) Uani 1 1 d . . . . .
N2 N 0.18924(14) -0.24911(14) -0.00126(15) 0.0288(3) Uani 1 1 d . . . . .
C1 C 0.83123(16) -0.33845(15) 0.17085(15) 0.0226(3) Uani 1 1 d . . . . .
C2 C 0.66268(15) -0.42024(15) 0.08308(14) 0.0187(3) Uani 1 1 d . . . . .
C3 C 0.55577(15) -0.32996(14) 0.08488(14) 0.0191(3) Uani 1 1 d . . . . .
H3 H 0.593513 -0.215445 0.141745 0.023 Uiso 1 1 calc R U . . .
C4 C 0.39278(15) -0.41017(15) 0.00205(14) 0.0182(3) Uani 1 1 d . . . . .
C5 C 0.28052(16) -0.31920(15) 0.00201(15) 0.0214(3) Uani 1 1 d . . . . .

loop_
_atom_site_aniso_label
_atom_site_aniso_U_11
_atom_site_aniso_U_22
_atom_site_aniso_U_33
_atom_site_aniso_U_23
_atom_site_aniso_U_13
_atom_site_aniso_U_12
O1 0.0489(7) 0.0184(5) 0.0372(6) 0.0127(4) 0.0123(5) 0.0160(5)
O2 0.0285(5) 0.0258(5) 0.0368(6) 0.0172(4) 0.0082(4) 0.0133(4)
O3 0.0306(5) 0.0225(5) 0.0356(6) 0.0133(4) 0.0096(4) 0.0151(4)
O4 0.0258(5) 0.0130(4) 0.0295(5) 0.0076(4) 0.0025(4) 0.0052(4)
N3 0.0204(5) 0.0308(6) 0.0364(7) 0.0140(5) 0.0059(5) 0.0088(5)
C6 0.0214(6) 0.0165(6) 0.0172(6) 0.0085(5) 0.0052(5) 0.0055(4)
C7 0.0272(6) 0.0169(6) 0.0197(6) 0.0096(5) 0.0079(5) 0.0075(5)
C8 0.0331(7) 0.0154(6) 0.0216(6) 0.0080(5) 0.0069(5) 0.0034(5)
C9 0.0234(6) 0.0224(6) 0.0244(6) 0.0106(5) 0.0024(5) -0.0003(5)
C10 0.0228(6) 0.0238(6) 0.0216(6) 0.0123(5) 0.0080(5) 0.0073(5)
C11 0.0228(6) 0.0162(6) 0.0179(6) 0.0084(5) 0.0062(5) 0.0062(5)
C12 0.0330(7) 0.0194(6) 0.0208(6) 0.0109(5) 0.0101(5) 0.0116(5)
C13 0.0355(8) 0.0442(9) 0.0529(10) 0.0297(8) 0.0133(7) 0.0242(7)
C14 0.0237(6) 0.0190(6) 0.0193(6) 0.0100(5) 0.0069(5) 0.0086(5)
C15 0.0394(8) 0.0135(6) 0.0355(8) 0.0077(6) 0.0030(6) 0.0047(5)
N1 0.0251(6) 0.0286(7) 0.0362(7) 0.0111(5) 0.0019(5) 0.0032(5)
N2 0.0249(6) 0.0234(6) 0.0367(7) 0.0142(5) 0.0058(5) 0.0082(5)
C1 0.0230(6) 0.0184(6) 0.0245(6) 0.0095(5) 0.0057(5) 0.0059(5)
C2 0.0201(6) 0.0166(6) 0.0185(6) 0.0091(5) 0.0047(5) 0.0034(5)
C3 0.0226(6) 0.0144(6) 0.0193(6) 0.0082(5) 0.0055(5) 0.0042(5)
C4 0.0202(6) 0.0170(6) 0.0196(6) 0.0101(5) 0.0064(5) 0.0069(4)
C5 0.0221(6) 0.0170(6) 0.0231(6) 0.0090(5) 0.0055(5) 0.0041(5)

loop_
_atom_type_symbol
_atom_type_description
_atom_type_scat_dispersion_real
_atom_type_scat_dispersion_imag
_atom_type_scat_source
C C 0.0033 0.0016 'International Tables Vol C Tables 4.2.6.8 and 6.1.1.4'
H H 0.0000 0.0000 'International Tables Vol C Tables 4.2.6.8 and 6.1.1.4'
N N 0.0061 0.0033 'International Tables Vol C Tables 4.2.6.8 and 6.1.1.4'
O O 0.0106 0.0060 'International Tables Vol C Tables 4.2.6.8 and 6.1.1.4'

loop_
_geom_angle_atom_site_label_1
_geom_angle_atom_site_label_2
_geom_angle_atom_site_label_3
_geom_angle
_geom_angle_site_symmetry_1
_geom_angle_site_symmetry_3
_geom_angle_publ_flag
C12 O2 C13 115.89(11) . . ?
C14 O4 C15 115.49(11) . . ?
H3A N3 H3B 109.4 . . ?
C10 N3 H3A 109.3 . . ?
C10 N3 H3B 109.4 . . ?
C7 C6 H6 119.1 . . ?
C7 C6 C11 121.79(12) . . ?
C11 C6 H6 119.1 . . ?
C6 C7 C8 118.66(12) . . ?
C6 C7 C12 121.82(12) . . ?
C8 C7 C12 119.52(11) . . ?
C7 C8 H8 119.6 . . ?
C9 C8 C7 120.85(12) . . ?
C9 C8 H8 119.6 . . ?
C8 C9 H9 119.3 . . ?
C8 C9 C10 121.33(12) . . ?
C10 C9 H9 119.3 . . ?
N3 C10 C9 119.59(12) . . ?
N3 C10 C11 122.46(12) . . ?
C9 C10 C11 117.89(12) . . ?
C6 C11 C10 119.45(11) . . ?
C6 C11 C14 120.18(11) . . ?
C10 C11 C14 120.37(11) . . ?
O1 C12 O2 122.99(12) . . ?
O1 C12 C7 124.29(13) . . ?
O2 C12 C7 112.71(11) . . ?
O2 C13 H13A 109.5 . . ?
O2 C13 H13B 109.5 . . ?
O2 C13 H13C 109.5 . . ?
H13A C13 H13B 109.5 . . ?
H13A C13 H13C 109.5 . . ?
H13B C13 H13C 109.5 . . ?
O3 C14 O4 122.43(11) . . ?
O3 C14 C11 124.82(12) . . ?
O4 C14 C11 112.73(10) . . ?
O4 C15 H15A 109.5 . . ?
O4 C15 H15B 109.5 . . ?
O4 C15 H15C 109.5 . . ?
H15A C15 H15B 109.5 . . ?
H15A C15 H15C 109.5 . . ?
H15B C15 H15C 109.5 . . ?
N1 C1 C2 178.87(15) . . ?
C3 C2 C1 119.45(11) . . ?
C3 C2 C4 120.59(11) . 2_645 ?
C4 C2 C1 119.96(11) 2_645 . ?
C2 C3 H3 120.5 . . ?
C4 C3 C2 118.97(11) . . ?
C4 C3 H3 120.5 . . ?
C2 C4 C5 119.71(11) 2_645 . ?
C3 C4 C2 120.44(11) . 2_645 ?
C3 C4 C5 119.84(11) . . ?
N2 C5 C4 178.54(14) . . ?

loop_
_geom_bond_atom_site_label_1
_geom_bond_atom_site_label_2
_geom_bond_distance
_geom_bond_site_symmetry_2
_geom_bond_publ_flag
O1 C12 1.2147(16) . ?
O2 C12 1.3381(17) . ?
O2 C13 1.4438(17) . ?
O3 C14 1.2166(15) . ?
O4 C14 1.3382(15) . ?
O4 C15 1.4489(15) . ?
N3 H3A 0.8807 . ?
N3 H3B 0.8806 . ?
N3 C10 1.3551(18) . ?
C6 H6 0.9500 . ?
C6 C7 1.3849(17) . ?
C6 C11 1.3941(17) . ?
C7 C8 1.4043(18) . ?
C7 C12 1.4745(18) . ?
C8 H8 0.9500 . ?
C8 C9 1.368(2) . ?
C9 H9 0.9500 . ?
C9 C10 1.4153(19) . ?
C10 C11 1.4223(18) . ?
C11 C14 1.4727(17) . ?
C13 H13A 0.9800 . ?
C13 H13B 0.9800 . ?
C13 H13C 0.9800 . ?
C15 H15A 0.9800 . ?
C15 H15B 0.9800 . ?
C15 H15C 0.9800 . ?
N1 C1 1.1398(18) . ?
N2 C5 1.1474(18) . ?
C1 C2 1.4426(17) . ?
C2 C3 1.3934(17) . ?
C2 C4 1.4070(17) 2_645 ?
C3 H3 0.9500 . ?
C3 C4 1.3923(17) . ?
C4 C5 1.4385(17) . ?

loop_
_geom_torsion_atom_site_label_1
_geom_torsion_atom_site_label_2
_geom_torsion_atom_site_label_3
_geom_torsion_atom_site_label_4
_geom_torsion
_geom_torsion_site_symmetry_1
_geom_torsion_site_symmetry_2
_geom_torsion_site_symmetry_3
_geom_torsion_site_symmetry_4
_geom_torsion_publ_flag
N3 C10 C11 C6 -179.12(12) . . . . ?
N3 C10 C11 C14 0.73(19) . . . . ?
C6 C7 C8 C9 -1.1(2) . . . . ?
C6 C7 C12 O1 174.80(12) . . . . ?
C6 C7 C12 O2 -5.53(18) . . . . ?
C6 C11 C14 O3 -176.67(12) . . . . ?
C6 C11 C14 O4 5.06(17) . . . . ?
C7 C6 C11 C10 0.72(19) . . . . ?
C7 C6 C11 C14 -179.13(11) . . . . ?
C7 C8 C9 C10 -0.3(2) . . . . ?
C8 C7 C12 O1 -4.4(2) . . . . ?
C8 C7 C12 O2 175.30(11) . . . . ?
C8 C9 C10 N3 179.02(12) . . . . ?
C8 C9 C10 C11 1.8(2) . . . . ?
C9 C10 C11 C6 -2.03(19) . . . . ?
C9 C10 C11 C14 177.81(11) . . . . ?
C10 C11 C14 O3 3.5(2) . . . . ?
C10 C11 C14 O4 -174.79(11) . . . . ?
C11 C6 C7 C8 0.85(19) . . . . ?
C11 C6 C7 C12 -178.33(11) . . . . ?
C12 C7 C8 C9 178.13(12) . . . . ?
C13 O2 C12 O1 -1.1(2) . . . . ?
C13 O2 C12 C7 179.18(12) . . . . ?
C15 O4 C14 O3 1.19(19) . . . . ?
C15 O4 C14 C11 179.51(11) . . . . ?
C1 C2 C3 C4 -178.85(11) . . . . ?
C2 C3 C4 C2 -0.5(2) . . . 2_645 ?
C2 C3 C4 C5 -179.81(11) . . . . ?
C4 C2 C3 C4 0.5(2) 2_645 . . . ?
